data_7157828
loop_
_publ_author_name
'Lumbroso, Alexandre'
'Berthonneau, Cl\'ement'
'Beaudet, Isabelle'
'Quintard, Jean-Paul'
'Planchat, Aur\'elien'
'Garc\'ia-Moreno, M Isabel'
'Ortiz Mellet, Carmen'
'Le Grognec, Erwan'

_publ_section_title
;
 A versatile stereocontrolled synthesis of 2-deoxyiminosugar C-glycosides
 and their evaluation as glycosidase inhibitors.
;
_journal_issue 5
_journal_name_full 'Organic &amp; biomolecular chemistry'
_journal_page_first 1083
_journal_page_last 1099
_journal_paper_doi 10.1039/d0ob02249g
_journal_volume 19
_journal_year 2021
_chemical_formula_sum 'C9 H11 N O5'
_chemical_formula_weight 213.19
_space_group_IT_number 4
_space_group_name_Hall 'P 2yb'
_space_group_name_H-M_alt 'P 1 21 1'
_symmetry_cell_setting monoclinic
_symmetry_space_group_name_H-M 'P 1 21 1'
_atom_sites_solution_hydrogens geom
_atom_sites_solution_primary direct
_atom_sites_solution_secondary difmap
_audit_creation_method SHELXL-97
_audit_update_record
;
2008-11-20 deposited with the CCDC.	2020-12-18 downloaded from the CCDC.
;
_cell_angle_alpha 90.00
_cell_angle_beta 108.02(2)
_cell_angle_gamma 90.00
_cell_formula_units_Z 2
_cell_length_a 8.300(2)
_cell_length_b 6.2591(6)
_cell_length_c 9.340(2)
_cell_measurement_temperature 80(2)
_cell_volume 461.42(16)
_computing_cell_refinement 'CrysAlis RED, Oxford Diffraction Ltd.,Version 1.171.26'
_computing_data_collection 'CrysAlis CCD, Oxford Diffraction Ltd.,Version 1.171.26'
_computing_data_reduction 'CrysAlis RED, Oxford Diffraction Ltd.,Version 1.171.26'
_computing_molecular_graphics 'PLATON_(Spek, 1998)'
_computing_publication_material 'SHELXL-97 (Sheldrick, 1997)'
_computing_structure_refinement 'SHELXL-97 (Sheldrick, 1997)'
_computing_structure_solution 'SIR-97_(Altomare & al., 1998)'
_diffrn_ambient_temperature 80(2)
_diffrn_detector_area_resol_mean 19.64
_diffrn_measured_fraction_theta_full 0.995
_diffrn_measured_fraction_theta_max 0.995
_diffrn_measurement_device_type 'CCD Saphire 3 Xcalibur'
_diffrn_measurement_method 'omega scan'
_diffrn_radiation_monochromator graphite
_diffrn_radiation_source 'fine-focus sealed tube'
_diffrn_radiation_type MoK\a
_diffrn_radiation_wavelength 0.71073
_diffrn_reflns_av_R_equivalents 0.0272
_diffrn_reflns_av_sigmaI/netI 0.0298
_diffrn_reflns_limit_h_max 10
_diffrn_reflns_limit_h_min -10
_diffrn_reflns_limit_k_max 7
_diffrn_reflns_limit_k_min -7
_diffrn_reflns_limit_l_max 11
_diffrn_reflns_limit_l_min -11
_diffrn_reflns_number 6188
_diffrn_reflns_theta_full 27.00
_diffrn_reflns_theta_max 27.00
_diffrn_reflns_theta_min 3.98
_exptl_absorpt_coefficient_mu 0.127
_exptl_absorpt_correction_type none
_exptl_crystal_colour colourless
_exptl_crystal_density_diffrn 1.534
_exptl_crystal_density_method 'not measured'
_exptl_crystal_description prism
_exptl_crystal_F_000 224
_exptl_crystal_size_max 0.15
_exptl_crystal_size_mid 0.08
_exptl_crystal_size_min 0.06
_refine_diff_density_max 0.245
_refine_diff_density_min -0.178
_refine_diff_density_rms 0.043
_refine_ls_abs_structure_details 'Flack H D (1983), Acta Cryst. A39, 876-881'
_refine_ls_abs_structure_Flack -0.1(9)
_refine_ls_extinction_method none
_refine_ls_goodness_of_fit_ref 1.054
_refine_ls_hydrogen_treatment constr
_refine_ls_matrix_type full
_refine_ls_number_parameters 136
_refine_ls_number_reflns 1983
_refine_ls_number_restraints 1
_refine_ls_restrained_S_all 1.054
_refine_ls_R_factor_all 0.0378
_refine_ls_R_factor_gt 0.0302
_refine_ls_shift/su_max 0.000
_refine_ls_shift/su_mean 0.000
_refine_ls_structure_factor_coef Fsqd
_refine_ls_weighting_details 'calc w=1/[\s^2^(Fo^2^)+(0.0490P)^2^+0.0000P] where P=(Fo^2^+2Fc^2^)/3'
_refine_ls_weighting_scheme calc
_refine_ls_wR_factor_gt 0.0742
_refine_ls_wR_factor_ref 0.0760
_reflns_number_gt 1706
_reflns_number_total 1983
_reflns_threshold_expression >2sigma(I)
_cod_data_source_file d0ob02249g3.cif
_cod_data_source_block elgr3_en2
_cod_depositor_comments
;
The following automatic conversions were performed:

data item '_symmetry_cell_setting' value 'Monoclinic' was changed to
'monoclinic' in accordance with the
/home/data/users/saulius/crontab/automatic-downloads/rss-feeds/RSC/lib/dictionaries/cif_core.dic
dictionary named 'cif_core.dic' version 2.4.2 last updated on
2011-04-26.

Automatic conversion script
Id: cif_fix_values 7556 2019-12-06 15:28:31Z antanas 

 Adding full bibliography for 7157827--7157828.cif.
;
_cod_original_sg_symbol_H-M P21
_cod_database_code 7157828

loop_
_symmetry_equiv_pos_as_xyz
'x, y, z'
'-x, y+1/2, -z'

loop_
_atom_site_label
_atom_site_type_symbol
_atom_site_fract_x
_atom_site_fract_y
_atom_site_fract_z
_atom_site_U_iso_or_equiv
_atom_site_adp_type
_atom_site_occupancy
_atom_site_symmetry_multiplicity
_atom_site_calc_flag
_atom_site_refinement_flags
_atom_site_disorder_assembly
_atom_site_disorder_group
O1 O 0.21627(14) 0.85779(18) -0.00057(11) 0.0200(3) Uani 1 1 d . . .
O2 O -0.06015(13) 0.86805(18) -0.01523(11) 0.0190(3) Uani 1 1 d . . .
O3 O 0.09077(15) 1.0638(2) 0.48688(12) 0.0273(3) Uani 1 1 d . . .
O4 O 0.56215(15) 0.89989(19) 0.27080(13) 0.0249(3) Uani 1 1 d . . .
O5 O 0.42992(14) 0.58124(18) 0.25186(12) 0.0195(3) Uani 1 1 d . . .
N1 N 0.13035(17) 0.81808(19) 0.21057(14) 0.0158(3) Uani 1 1 d . . .
C1 C 0.1069(2) 0.8493(2) 0.06083(16) 0.0162(3) Uani 1 1 d . . .
C2 C -0.15817(19) 0.8600(3) 0.09000(16) 0.0182(3) Uani 1 1 d . . .
H2A H -0.2276 0.7284 0.0748 0.022 Uiso 1 1 calc R . .
H2B H -0.2340 0.9854 0.0766 0.022 Uiso 1 1 calc R . .
C3 C -0.02606(19) 0.8614(3) 0.24747(16) 0.0168(3) Uani 1 1 d . . .
H3 H -0.0493 0.7420 0.3094 0.020 Uiso 1 1 calc R . .
C4 C -0.0157(2) 1.0714(3) 0.33096(17) 0.0219(4) Uani 1 1 d . . .
H4 H -0.1233 1.1550 0.3096 0.026 Uiso 1 1 calc R . .
C5 C 0.1425(2) 1.1944(3) 0.37891(18) 0.0238(4) Uani 1 1 d . . .
H5 H 0.1308 1.3525 0.3872 0.029 Uiso 1 1 calc R . .
C6 C 0.2993(2) 1.1172(3) 0.34460(19) 0.0210(4) Uani 1 1 d . . .
H6A H 0.4011 1.1542 0.4293 0.025 Uiso 1 1 calc R . .
H6B H 0.3079 1.1897 0.2531 0.025 Uiso 1 1 calc R . .
C7 C 0.29243(19) 0.8762(3) 0.32025(16) 0.0175(3) Uani 1 1 d . . .
H7 H 0.2971 0.8075 0.4181 0.021 Uiso 1 1 calc R . .
C8 C 0.4425(2) 0.7927(3) 0.27538(18) 0.0189(4) Uani 1 1 d . . .
C9 C 0.5599(2) 0.4861(3) 0.1985(2) 0.0234(4) Uani 1 1 d . . .
H9A H 0.5396 0.3321 0.1847 0.035 Uiso 1 1 calc R . .
H9B H 0.6713 0.5106 0.2725 0.035 Uiso 1 1 calc R . .
H9C H 0.5568 0.5512 0.1023 0.035 Uiso 1 1 calc R . .

loop_
_atom_site_aniso_label
_atom_site_aniso_U_11
_atom_site_aniso_U_22
_atom_site_aniso_U_33
_atom_site_aniso_U_23
_atom_site_aniso_U_13
_atom_site_aniso_U_12
O1 0.0226(6) 0.0189(6) 0.0222(5) -0.0004(5) 0.0124(5) -0.0005(5)
O2 0.0177(6) 0.0216(6) 0.0180(5) 0.0027(5) 0.0057(5) -0.0014(5)
O3 0.0275(7) 0.0371(8) 0.0172(6) -0.0049(5) 0.0068(5) 0.0028(6)
O4 0.0191(6) 0.0218(7) 0.0350(7) -0.0009(5) 0.0102(5) -0.0029(5)
O5 0.0177(6) 0.0164(6) 0.0267(6) -0.0013(5) 0.0104(5) 0.0008(5)
N1 0.0146(7) 0.0164(7) 0.0176(6) -0.0006(5) 0.0067(5) 0.0003(5)
C1 0.0188(8) 0.0107(8) 0.0186(7) -0.0010(7) 0.0052(6) -0.0013(7)
C2 0.0169(8) 0.0182(8) 0.0213(7) -0.0008(7) 0.0086(6) -0.0006(7)
C3 0.0168(8) 0.0162(8) 0.0193(7) 0.0018(7) 0.0083(6) 0.0011(7)
C4 0.0220(9) 0.0250(9) 0.0185(8) -0.0015(7) 0.0059(7) 0.0066(7)
C5 0.0280(10) 0.0197(9) 0.0227(8) -0.0048(7) 0.0062(8) 0.0014(8)
C6 0.0205(9) 0.0201(9) 0.0214(8) -0.0053(6) 0.0052(7) -0.0013(7)
C7 0.0159(8) 0.0192(8) 0.0168(7) 0.0004(6) 0.0041(6) 0.0024(6)
C8 0.0168(9) 0.0197(9) 0.0185(8) 0.0007(6) 0.0029(7) 0.0014(7)
C9 0.0182(8) 0.0223(9) 0.0325(10) -0.0018(7) 0.0117(8) 0.0035(7)

loop_
_atom_type_symbol
_atom_type_description
_atom_type_scat_dispersion_real
_atom_type_scat_dispersion_imag
_atom_type_scat_source
C C 0.0033 0.0016 'International Tables Vol C Tables 4.2.6.8 and 6.1.1.4'
H H 0.0000 0.0000 'International Tables Vol C Tables 4.2.6.8 and 6.1.1.4'
N N 0.0061 0.0033 'International Tables Vol C Tables 4.2.6.8 and 6.1.1.4'
O O 0.0106 0.0060 'International Tables Vol C Tables 4.2.6.8 and 6.1.1.4'

loop_
_geom_angle_atom_site_label_1
_geom_angle_atom_site_label_2
_geom_angle_atom_site_label_3
_geom_angle
_geom_angle_site_symmetry_1
_geom_angle_site_symmetry_3
_geom_angle_publ_flag
C1 O2 C2 109.75(11) . . ?
C4 O3 C5 60.49(11) . . ?
C8 O5 C9 115.69(12) . . ?
C1 N1 C7 119.39(13) . . ?
C1 N1 C3 110.97(13) . . ?
C7 N1 C3 118.57(11) . . ?
O1 C1 O2 122.81(13) . . ?
O1 C1 N1 126.79(15) . . ?
O2 C1 N1 110.39(12) . . ?
O2 C2 C3 105.24(11) . . ?
O2 C2 H2A 110.7 . . ?
C3 C2 H2A 110.7 . . ?
O2 C2 H2B 110.7 . . ?
C3 C2 H2B 110.7 . . ?
H2A C2 H2B 108.8 . . ?
N1 C3 C4 111.56(13) . . ?
N1 C3 C2 101.24(11) . . ?
C4 C3 C2 113.99(14) . . ?
N1 C3 H3 109.9 . . ?
C4 C3 H3 109.9 . . ?
C2 C3 H3 109.9 . . ?
O3 C4 C5 60.10(11) . . ?
O3 C4 C3 114.02(13) . . ?
C5 C4 C3 120.92(14) . . ?
O3 C4 H4 116.5 . . ?
C5 C4 H4 116.5 . . ?
C3 C4 H4 116.5 . . ?
O3 C5 C4 59.41(10) . . ?
O3 C5 C6 115.05(14) . . ?
C4 C5 C6 121.03(15) . . ?
O3 C5 H5 116.3 . . ?
C4 C5 H5 116.3 . . ?
C6 C5 H5 116.3 . . ?
C5 C6 C7 110.67(14) . . ?
C5 C6 H6A 109.5 . . ?
C7 C6 H6A 109.5 . . ?
C5 C6 H6B 109.5 . . ?
C7 C6 H6B 109.5 . . ?
H6A C6 H6B 108.1 . . ?
N1 C7 C6 109.55(13) . . ?
N1 C7 C8 112.01(12) . . ?
C6 C7 C8 112.63(13) . . ?
N1 C7 H7 107.5 . . ?
C6 C7 H7 107.5 . . ?
C8 C7 H7 107.5 . . ?
O4 C8 O5 124.39(15) . . ?
O4 C8 C7 124.66(15) . . ?
O5 C8 C7 110.79(13) . . ?
O5 C9 H9A 109.5 . . ?
O5 C9 H9B 109.5 . . ?
H9A C9 H9B 109.5 . . ?
O5 C9 H9C 109.5 . . ?
H9A C9 H9C 109.5 . . ?
H9B C9 H9C 109.5 . . ?

loop_
_geom_bond_atom_site_label_1
_geom_bond_atom_site_label_2
_geom_bond_distance
_geom_bond_site_symmetry_2
_geom_bond_publ_flag
O1 C1 1.2157(18) . ?
O2 C1 1.3532(19) . ?
O2 C2 1.4578(17) . ?
O3 C4 1.452(2) . ?
O3 C5 1.462(2) . ?
O4 C8 1.210(2) . ?
O5 C8 1.340(2) . ?
O5 C9 1.4492(18) . ?
N1 C1 1.3652(19) . ?
N1 C7 1.463(2) . ?
N1 C3 1.4678(19) . ?
C2 C3 1.539(2) . ?
C2 H2A 0.9900 . ?
C2 H2B 0.9900 . ?
C3 C4 1.517(2) . ?
C3 H3 1.0000 . ?
C4 C5 1.468(2) . ?
C4 H4 1.0000 . ?
C5 C6 1.512(2) . ?
C5 H5 1.0000 . ?
C6 C7 1.524(3) . ?
C6 H6A 0.9900 . ?
C6 H6B 0.9900 . ?
C7 C8 1.524(2) . ?
C7 H7 1.0000 . ?
C9 H9A 0.9800 . ?
C9 H9B 0.9800 . ?
C9 H9C 0.9800 . ?

loop_
_geom_torsion_atom_site_label_1
_geom_torsion_atom_site_label_2
_geom_torsion_atom_site_label_3
_geom_torsion_atom_site_label_4
_geom_torsion
_geom_torsion_site_symmetry_1
_geom_torsion_site_symmetry_2
_geom_torsion_site_symmetry_3
_geom_torsion_site_symmetry_4
_geom_torsion_publ_flag
C2 O2 C1 O1 -177.69(14) . . . . ?
C2 O2 C1 N1 3.05(17) . . . . ?
C7 N1 C1 O1 24.8(2) . . . . ?
C3 N1 C1 O1 168.24(15) . . . . ?
C7 N1 C1 O2 -156.01(13) . . . . ?
C3 N1 C1 O2 -12.53(17) . . . . ?
C1 O2 C2 C3 6.89(17) . . . . ?
C1 N1 C3 C4 -105.94(15) . . . . ?
C7 N1 C3 C4 37.87(18) . . . . ?
C1 N1 C3 C2 15.68(16) . . . . ?
C7 N1 C3 C2 159.49(14) . . . . ?
O2 C2 C3 N1 -13.08(15) . . . . ?
O2 C2 C3 C4 106.82(14) . . . . ?
C5 O3 C4 C3 113.12(16) . . . . ?
N1 C3 C4 O3 -74.40(16) . . . . ?
C2 C3 C4 O3 171.69(12) . . . . ?
N1 C3 C4 C5 -6.1(2) . . . . ?
C2 C3 C4 C5 -119.98(16) . . . . ?
C4 O3 C5 C6 -112.62(16) . . . . ?
C3 C4 C5 O3 -101.71(16) . . . . ?
O3 C4 C5 C6 102.62(17) . . . . ?
C3 C4 C5 C6 0.9(2) . . . . ?
O3 C5 C6 C7 44.44(18) . . . . ?
C4 C5 C6 C7 -23.6(2) . . . . ?
C1 N1 C7 C6 78.33(16) . . . . ?
C3 N1 C7 C6 -62.41(17) . . . . ?
C1 N1 C7 C8 -47.40(19) . . . . ?
C3 N1 C7 C8 171.86(13) . . . . ?
C5 C6 C7 N1 50.95(16) . . . . ?
C5 C6 C7 C8 176.33(13) . . . . ?
C9 O5 C8 O4 -8.4(2) . . . . ?
C9 O5 C8 C7 175.96(13) . . . . ?
N1 C7 C8 O4 129.70(17) . . . . ?
C6 C7 C8 O4 5.7(2) . . . . ?
N1 C7 C8 O5 -54.62(17) . . . . ?
C6 C7 C8 O5 -178.65(13) . . . . ?
